data_4349070
loop_
_publ_author_name
'Huang, Jing-Jing'
'Zhang, Xiao'
'Huo, Qi-Sheng'
'Yu, Jie-Hui'
'Xu, Ji-Qing'

_publ_section_title
;
 3,5-Bis((4&#x2032;-carboxylbenzyl)oxy)benzoilate-based coordination
 polymers: their synthesis, structural characterization, and sensing
 properties
;
_journal_issue 3
_journal_name_full 'Inorganic Chemistry Frontiers'
_journal_page_first 406
_journal_paper_doi 10.1039/C5QI00241A
_journal_volume 3
_journal_year 2016
_chemical_formula_sum 'C29 H21 Cd2 N O9'
_chemical_formula_weight 752.29
_space_group_IT_number 15
_space_group_name_Hall '-C 2yc'
_space_group_name_H-M_alt 'C 1 2/c 1'
_symmetry_cell_setting monoclinic
_symmetry_space_group_name_H-M 'C 1 2/c 1'
_atom_sites_solution_hydrogens geom
_atom_sites_solution_primary direct
_atom_sites_solution_secondary difmap
_audit_creation_method SHELXL-97
_audit_update_record
;
2015-09-30 deposited with the CCDC.
2015-12-28 downloaded from the CCDC.
;
_cell_angle_alpha 90.00
_cell_angle_beta 106.230(4)
_cell_angle_gamma 90.00
_cell_formula_units_Z 8
_cell_length_a 31.512(3)
_cell_length_b 7.0593(4)
_cell_length_c 27.1251(19)
_cell_measurement_temperature 293(2)
_cell_volume 5793.6(8)
_computing_cell_refinement Process-auto
_computing_data_collection Process-auto
_computing_data_reduction Process-auto
_computing_publication_material 'Bruker SHELXTL'
_computing_structure_refinement 'SHELXL-97 (Sheldrick, 1997)'
_computing_structure_solution 'SHELXS-97 (Sheldrick, 1990)'
_diffrn_ambient_temperature 293(2)
_diffrn_detector_area_resol_mean 9.00cm
_diffrn_measured_fraction_theta_full 0.997
_diffrn_measured_fraction_theta_max 0.997
_diffrn_measurement_device_type 'CCD area detector'
_diffrn_measurement_method 'phi and omega scans'
_diffrn_radiation_monochromator graphite
_diffrn_radiation_source 'fine-focus sealed tube'
_diffrn_radiation_type MoK\a
_diffrn_radiation_wavelength 0.71073
_diffrn_reflns_av_R_equivalents 0.0360
_diffrn_reflns_av_sigmaI/netI 0.0254
_diffrn_reflns_limit_h_max 21
_diffrn_reflns_limit_h_min -37
_diffrn_reflns_limit_k_max 8
_diffrn_reflns_limit_k_min -8
_diffrn_reflns_limit_l_max 32
_diffrn_reflns_limit_l_min -29
_diffrn_reflns_number 15895
_diffrn_reflns_theta_full 25.02
_diffrn_reflns_theta_max 25.02
_diffrn_reflns_theta_min 1.56
_diffrn_standards_decay_% none
_diffrn_standards_interval_count none
_diffrn_standards_interval_time none
_diffrn_standards_number none
_exptl_absorpt_coefficient_mu 1.522
_exptl_absorpt_correction_T_max 0.846
_exptl_absorpt_correction_T_min 0.820
_exptl_absorpt_correction_type empirical
_exptl_absorpt_process_details SADABS
_exptl_crystal_colour colorless
_exptl_crystal_density_diffrn 1.725
_exptl_crystal_density_method 'not measured'
_exptl_crystal_description block
_exptl_crystal_F_000 2960
_exptl_crystal_size_max 0.13
_exptl_crystal_size_mid 0.12
_exptl_crystal_size_min 0.11
_platon_squeeze_details
;
;
_refine_diff_density_max 0.769
_refine_diff_density_min -0.699
_refine_diff_density_rms 0.167
_refine_ls_extinction_method none
_refine_ls_goodness_of_fit_ref 1.179
_refine_ls_hydrogen_treatment constr
_refine_ls_matrix_type full
_refine_ls_number_parameters 370
_refine_ls_number_reflns 5106
_refine_ls_number_restraints 0
_refine_ls_restrained_S_all 1.179
_refine_ls_R_factor_all 0.0450
_refine_ls_R_factor_gt 0.0407
_refine_ls_shift/su_max 0.001
_refine_ls_shift/su_mean 0.000
_refine_ls_structure_factor_coef Fsqd
_refine_ls_weighting_details 'calc w=1/[\s^2^(Fo^2^)+(0.0750P)^2^+37.8387P] where P=(Fo^2^+2Fc^2^)/3'
_refine_ls_weighting_scheme calc
_refine_ls_wR_factor_gt 0.1303
_refine_ls_wR_factor_ref 0.1331
_reflns_number_gt 4640
_reflns_number_total 5106
_reflns_threshold_expression >2sigma(I)
_cod_data_source_file c5qi00241a2.cif
_cod_data_source_block 4
_cod_original_sg_symbol_H-M C2/c
_cod_database_code 4349070

loop_
_symmetry_equiv_pos_as_xyz
'x, y, z'
'-x, y, -z+1/2'
'x+1/2, y+1/2, z'
'-x+1/2, y+1/2, -z+1/2'
'-x, -y, -z'
'x, -y, z-1/2'
'-x+1/2, -y+1/2, -z'
'x+1/2, -y+1/2, z-1/2'

loop_
_atom_site_label
_atom_site_type_symbol
_atom_site_fract_x
_atom_site_fract_y
_atom_site_fract_z
_atom_site_U_iso_or_equiv
_atom_site_adp_type
_atom_site_occupancy
_atom_site_symmetry_multiplicity
_atom_site_calc_flag
_atom_site_refinement_flags
Cd1 Cd -0.197259(12) 0.36714(6) -0.477709(15) 0.02133(14) Uani 1 1 d .
Cd2 Cd -0.216471(13) -0.07363(6) -0.423648(15) 0.02345(15) Uani 1 1 d .
O1 O -0.22143(17) 0.0755(7) -0.35266(19) 0.0463(12) Uani 1 1 d .
O2 O -0.19209(18) 0.2801(8) -0.39492(17) 0.0497(13) Uani 1 1 d .
O3 O -0.18866(14) 1.5077(6) -0.05663(17) 0.0333(10) Uani 1 1 d .
O4 O -0.22689(12) 1.2363(6) -0.07396(16) 0.0280(9) Uani 1 1 d .
O5 O 0.14445(14) 1.8679(7) -0.11523(18) 0.0378(11) Uani 1 1 d .
O6 O 0.17031(13) 1.6709(6) -0.05100(18) 0.0344(10) Uani 1 1 d .
O7 O -0.14334(16) 0.8592(7) -0.1775(2) 0.0477(13) Uani 1 1 d .
O8 O -0.05128(16) 1.3718(7) -0.1174(2) 0.0515(14) Uani 1 1 d .
OH1 O -0.23162(12) 0.0618(5) -0.49958(15) 0.0216(8) Uani 1 1 d .
N1 N -0.13158(15) 0.2191(7) -0.47192(19) 0.0274(10) Uani 1 1 d .
C1 C -0.1973(2) 0.3690(9) -0.3115(2) 0.0300(13) Uani 1 1 d .
C2 C -0.2037(2) 0.3132(9) -0.2657(2) 0.0378(15) Uani 1 1 d .
H2A H -0.2111 0.1880 -0.2614 0.045 Uiso 1 1 calc R
C3 C -0.1994(3) 0.4402(10) -0.2261(2) 0.0414(16) Uani 1 1 d .
H3A H -0.2042 0.4002 -0.1954 0.050 Uiso 1 1 calc R
C4 C -0.1882(2) 0.6245(9) -0.2314(3) 0.0345(14) Uani 1 1 d .
C5 C -0.1812(3) 0.6825(11) -0.2766(3) 0.059(2) Uani 1 1 d .
H5A H -0.1732 0.8073 -0.2803 0.071 Uiso 1 1 calc R
C6 C -0.1861(3) 0.5554(11) -0.3173(3) 0.054(2) Uani 1 1 d .
H6A H -0.1819 0.5961 -0.3482 0.065 Uiso 1 1 calc R
C7 C -0.16029(18) 1.2620(8) -0.0986(2) 0.0254(12) Uani 1 1 d .
C8 C -0.16905(19) 1.0926(8) -0.1254(2) 0.0273(12) Uani 1 1 d .
H8A H -0.1948 1.0258 -0.1270 0.033 Uiso 1 1 calc R
C9 C -0.1386(2) 1.0232(10) -0.1499(2) 0.0339(14) Uani 1 1 d .
C10 C -0.1001(2) 1.1220(10) -0.1465(3) 0.0362(15) Uani 1 1 d .
H10A H -0.0797 1.0749 -0.1624 0.043 Uiso 1 1 calc R
C11 C -0.09151(19) 1.2897(10) -0.1196(3) 0.0355(14) Uani 1 1 d .
C12 C -0.1220(2) 1.3649(9) -0.0960(2) 0.0303(13) Uani 1 1 d .
H12A H -0.1169 1.4807 -0.0790 0.036 Uiso 1 1 calc R
C13 C 0.09151(19) 1.6850(9) -0.0896(3) 0.0395(16) Uani 1 1 d .
C14 C 0.0794(3) 1.6350(9) -0.0463(3) 0.0437(17) Uani 1 1 d .
H14A H 0.1007 1.6265 -0.0147 0.052 Uiso 1 1 calc R
C15 C 0.0357(3) 1.5975(10) -0.0497(4) 0.058(2) Uani 1 1 d .
H15A H 0.0275 1.5670 -0.0203 0.070 Uiso 1 1 calc R
C16 C 0.0038(3) 1.6052(12) -0.0970(4) 0.062(3) Uani 1 1 d .
C17 C 0.0161(3) 1.6532(15) -0.1390(4) 0.074(3) Uani 1 1 d .
H17A H -0.0051 1.6582 -0.1707 0.088 Uiso 1 1 calc R
C18 C 0.0602(2) 1.6957(14) -0.1361(4) 0.062(2) Uani 1 1 d .
H18A H 0.0680 1.7308 -0.1654 0.075 Uiso 1 1 calc R
C19 C -0.20399(19) 0.2327(10) -0.3556(2) 0.0323(14) Uani 1 1 d .
C20 C -0.19391(18) 1.3420(8) -0.0735(2) 0.0247(12) Uani 1 1 d .
C21 C 0.13856(19) 1.7415(8) -0.0853(2) 0.0297(13) Uani 1 1 d .
C22 C -0.1856(2) 0.7657(10) -0.1891(3) 0.0424(16) Uani 1 1 d .
H22A H -0.2092 0.8580 -0.1998 0.051 Uiso 1 1 calc R
H22B H -0.1889 0.7014 -0.1587 0.051 Uiso 1 1 calc R
C23 C -0.0439(3) 1.5610(13) -0.1009(5) 0.082(4) Uani 1 1 d .
H23A H -0.0496 1.5768 -0.0678 0.098 Uiso 1 1 calc R
H23B H -0.0634 1.6451 -0.1254 0.098 Uiso 1 1 calc R
C24 C -0.09812(19) 0.2013(9) -0.4291(3) 0.0306(13) Uani 1 1 d .
H24A H -0.1028 0.2312 -0.3976 0.037 Uiso 1 1 calc R
C25 C -0.0566(2) 0.1394(9) -0.4304(3) 0.0339(14) Uani 1 1 d .
H25A H -0.0338 0.1325 -0.4002 0.041 Uiso 1 1 calc R
C26 C -0.0491(2) 0.0877(8) -0.4768(3) 0.0306(13) Uani 1 1 d .
C27 C -0.0852(2) 0.0985(10) -0.5200(3) 0.0377(15) Uani 1 1 d .
H27A H -0.0823 0.0608 -0.5517 0.045 Uiso 1 1 calc R
C28 C -0.1250(2) 0.1642(9) -0.5162(3) 0.0357(14) Uani 1 1 d .
H28A H -0.1486 0.1708 -0.5458 0.043 Uiso 1 1 calc R
C29 C -0.0052(2) 0.0284(9) -0.4796(3) 0.0340(14) Uani 1 1 d .
H29A H 0.0176 0.0319 -0.4492 0.041 Uiso 1 1 calc R

loop_
_atom_site_aniso_label
_atom_site_aniso_U_11
_atom_site_aniso_U_22
_atom_site_aniso_U_33
_atom_site_aniso_U_23
_atom_site_aniso_U_13
_atom_site_aniso_U_12
Cd1 0.0153(2) 0.0210(2) 0.0286(2) 0.00080(15) 0.00760(16) 0.00188(14)
Cd2 0.0175(2) 0.0226(2) 0.0300(2) -0.00129(16) 0.00641(17) 0.00153(15)
O1 0.047(3) 0.048(3) 0.048(3) -0.020(2) 0.022(2) -0.009(2)
O2 0.071(4) 0.052(3) 0.030(2) -0.001(2) 0.020(2) 0.011(3)
O3 0.035(2) 0.026(2) 0.043(2) -0.0070(19) 0.018(2) -0.0064(19)
O4 0.0173(19) 0.028(2) 0.040(2) 0.0010(17) 0.0102(17) -0.0010(16)
O5 0.021(2) 0.042(3) 0.050(3) 0.004(2) 0.009(2) -0.0047(19)
O6 0.024(2) 0.028(2) 0.050(3) 0.0061(19) 0.008(2) 0.0012(18)
O7 0.036(3) 0.051(3) 0.061(3) -0.033(3) 0.022(2) -0.013(2)
O8 0.026(2) 0.045(3) 0.092(4) -0.023(3) 0.031(3) -0.015(2)
OH1 0.0166(18) 0.0196(18) 0.029(2) 0.0009(15) 0.0082(16) 0.0036(15)
N1 0.019(2) 0.026(2) 0.039(3) -0.001(2) 0.011(2) 0.002(2)
C1 0.032(3) 0.032(3) 0.027(3) -0.002(2) 0.009(3) 0.001(3)
C2 0.051(4) 0.029(3) 0.032(3) -0.003(3) 0.010(3) -0.008(3)
C3 0.058(5) 0.042(4) 0.027(3) -0.003(3) 0.018(3) -0.008(3)
C4 0.034(3) 0.035(3) 0.037(3) -0.006(3) 0.013(3) -0.004(3)
C5 0.093(7) 0.034(4) 0.061(5) -0.007(4) 0.039(5) -0.022(4)
C6 0.097(7) 0.040(4) 0.041(4) 0.002(3) 0.044(4) -0.008(4)
C7 0.018(3) 0.029(3) 0.030(3) -0.004(2) 0.007(2) -0.003(2)
C8 0.019(3) 0.028(3) 0.034(3) -0.005(2) 0.006(2) -0.004(2)
C9 0.032(3) 0.037(3) 0.034(3) -0.014(3) 0.010(3) -0.003(3)
C10 0.025(3) 0.044(4) 0.046(4) -0.015(3) 0.020(3) -0.004(3)
C11 0.020(3) 0.039(4) 0.051(4) -0.006(3) 0.015(3) -0.007(3)
C12 0.025(3) 0.028(3) 0.040(3) -0.007(3) 0.013(3) -0.005(2)
C13 0.015(3) 0.032(3) 0.072(5) 0.002(3) 0.013(3) -0.007(3)
C14 0.043(4) 0.029(3) 0.065(5) -0.002(3) 0.027(4) -0.007(3)
C15 0.054(5) 0.031(4) 0.106(7) -0.007(4) 0.052(5) -0.009(3)
C16 0.039(5) 0.047(5) 0.111(8) -0.018(5) 0.040(5) -0.017(4)
C17 0.032(4) 0.087(7) 0.091(7) -0.003(6) 0.000(4) -0.011(4)
C18 0.024(4) 0.077(6) 0.082(6) 0.008(5) 0.008(4) -0.011(4)
C19 0.023(3) 0.045(4) 0.027(3) -0.007(3) 0.004(2) 0.012(3)
C20 0.020(3) 0.028(3) 0.026(3) 0.003(2) 0.006(2) -0.001(2)
C21 0.022(3) 0.020(3) 0.049(4) -0.006(3) 0.014(3) -0.001(2)
C22 0.040(4) 0.042(4) 0.049(4) -0.012(3) 0.019(3) -0.008(3)
C23 0.038(5) 0.048(5) 0.173(11) -0.024(6) 0.050(6) -0.019(4)
C24 0.022(3) 0.026(3) 0.047(4) 0.000(3) 0.015(3) 0.005(2)
C25 0.028(3) 0.032(3) 0.039(4) 0.005(3) 0.004(3) 0.004(3)
C26 0.025(3) 0.019(3) 0.052(4) 0.009(3) 0.016(3) 0.007(2)
C27 0.027(3) 0.047(4) 0.041(4) -0.005(3) 0.013(3) 0.011(3)
C28 0.022(3) 0.041(4) 0.044(4) -0.005(3) 0.008(3) 0.007(3)
C29 0.020(3) 0.030(3) 0.052(4) 0.007(3) 0.011(3) 0.003(3)

loop_
_atom_type_symbol
_atom_type_description
_atom_type_scat_dispersion_real
_atom_type_scat_dispersion_imag
_atom_type_scat_source
C C 0.0033 0.0016 'International Tables Vol C Tables 4.2.6.8 and 6.1.1.4'
H H 0.0000 0.0000 'International Tables Vol C Tables 4.2.6.8 and 6.1.1.4'
Cd Cd -0.8075 1.2024 'International Tables Vol C Tables 4.2.6.8 and 6.1.1.4'
N N 0.0061 0.0033 'International Tables Vol C Tables 4.2.6.8 and 6.1.1.4'
O O 0.0106 0.0060 'International Tables Vol C Tables 4.2.6.8 and 6.1.1.4'

loop_
_geom_angle_atom_site_label_1
_geom_angle_atom_site_label_2
_geom_angle_atom_site_label_3
_geom_angle
_geom_angle_site_symmetry_1
_geom_angle_site_symmetry_3
OH1 Cd1 N1 162.14(16) 7_454 .
OH1 Cd1 O2 97.06(17) 7_454 .
N1 Cd1 O2 89.71(18) . .
OH1 Cd1 O6 97.43(14) 7_454 2_544
N1 Cd1 O6 99.07(16) . 2_544
O2 Cd1 O6 90.00(18) . 2_544
OH1 Cd1 O3 91.52(14) 7_454 6_575
N1 Cd1 O3 84.48(16) . 6_575
O2 Cd1 O3 168.16(18) . 6_575
O6 Cd1 O3 80.77(16) 2_544 6_575
OH1 Cd1 OH1 77.49(14) 7_454 .
N1 Cd1 OH1 86.78(15) . .
O2 Cd1 OH1 84.57(17) . .
O6 Cd1 OH1 172.01(14) 2_544 .
O3 Cd1 OH1 105.34(14) 6_575 .
OH1 Cd1 Cd2 36.24(10) 7_454 7_454
N1 Cd1 Cd2 136.70(13) . 7_454
O2 Cd1 Cd2 132.76(14) . 7_454
O6 Cd1 Cd2 90.27(11) 2_544 7_454
O3 Cd1 Cd2 55.28(10) 6_575 7_454
OH1 Cd1 Cd2 89.14(9) . 7_454
OH1 Cd1 Cd2 92.13(10) 7_454 .
N1 Cd1 Cd2 80.04(12) . .
O2 Cd1 Cd2 48.37(14) . .
O6 Cd1 Cd2 138.20(11) 2_544 .
O3 Cd1 Cd2 139.73(11) 6_575 .
OH1 Cd1 Cd2 37.27(9) . .
Cd2 Cd1 Cd2 119.096(13) 7_454 .
OH1 Cd1 Cd1 40.74(9) 7_454 7_454
N1 Cd1 Cd1 123.07(13) . 7_454
O2 Cd1 Cd1 90.69(15) . 7_454
O6 Cd1 Cd1 137.85(10) 2_544 7_454
O3 Cd1 Cd1 101.13(11) 6_575 7_454
OH1 Cd1 Cd1 36.75(8) . 7_454
Cd2 Cd1 Cd1 59.713(13) 7_454 7_454
Cd2 Cd1 Cd1 59.382(13) . 7_454
OH1 Cd2 O4 105.86(14) . 4_434
OH1 Cd2 O1 123.52(17) . .
O4 Cd2 O1 93.47(17) 4_434 .
OH1 Cd2 O5 116.35(16) . 2_534
O4 Cd2 O5 126.76(16) 4_434 2_534
O1 Cd2 O5 89.25(18) . 2_534
OH1 Cd2 O6 92.64(14) . 2_534
O4 Cd2 O6 94.59(14) 4_434 2_534
O1 Cd2 O6 138.84(18) . 2_534
O5 Cd2 O6 54.35(15) 2_534 2_534
OH1 Cd2 O2 80.55(14) . .
O4 Cd2 O2 137.65(15) 4_434 .
O1 Cd2 O2 52.50(16) . .
O5 Cd2 O2 82.22(17) 2_534 .
O6 Cd2 O2 127.36(15) 2_534 .
OH1 Cd2 C21 104.21(16) . 2_534
O4 Cd2 C21 114.17(16) 4_434 2_534
O1 Cd2 C21 115.2(2) . 2_534
O5 Cd2 C21 27.07(18) 2_534 2_534
O6 Cd2 C21 27.43(16) 2_534 2_534
O2 Cd2 C21 104.09(17) . 2_534
OH1 Cd2 C19 103.61(17) . .
O4 Cd2 C19 116.75(16) 4_434 .
O1 Cd2 C19 25.82(18) . .
O5 Cd2 C19 84.01(16) 2_534 .
O6 Cd2 C19 138.12(15) 2_534 .
O2 Cd2 C19 26.74(17) . .
C21 Cd2 C19 110.71(18) 2_534 .
OH1 Cd2 C20 96.37(15) . 4_434
O4 Cd2 C20 25.20(15) 4_434 4_434
O1 Cd2 C20 79.37(17) . 4_434
O5 Cd2 C20 145.99(17) 2_534 4_434
O6 Cd2 C20 118.80(15) 2_534 4_434
O2 Cd2 C20 113.83(16) . 4_434
C21 Cd2 C20 139.26(16) 2_534 4_434
C19 Cd2 C20 97.71(16) . 4_434
OH1 Cd2 Cd1 36.44(9) . 7_454
O4 Cd2 Cd1 77.65(10) 4_434 7_454
O1 Cd2 Cd1 103.44(14) . 7_454
O5 Cd2 Cd1 152.27(12) 2_534 7_454
O6 Cd2 Cd1 117.71(10) 2_534 7_454
O2 Cd2 Cd1 86.17(11) . 7_454
C21 Cd2 Cd1 137.99(14) 2_534 7_454
C19 Cd2 Cd1 96.70(12) . 7_454
C20 Cd2 Cd1 61.58(11) 4_434 7_454
OH1 Cd2 Cd1 41.59(10) . .
O4 Cd2 Cd1 138.05(10) 4_434 .
O1 Cd2 Cd1 90.23(14) . .
O5 Cd2 Cd1 95.03(12) 2_534 .
O6 Cd2 Cd1 109.50(10) 2_534 .
O2 Cd2 Cd1 39.97(10) . .
C21 Cd2 Cd1 101.65(12) 2_534 .
C19 Cd2 Cd1 65.66(14) . .
C20 Cd2 Cd1 116.74(12) 4_434 .
Cd1 Cd2 Cd1 60.904(13) 7_454 .
C19 O1 Cd2 103.0(4) . .
C19 O2 Cd1 159.6(5) . .
C19 O2 Cd2 82.5(4) . .
Cd1 O2 Cd2 91.66(16) . .
C20 O3 Cd1 129.4(4) . 6_576
C20 O4 Cd2 107.0(3) . 4_464
C21 O5 Cd2 98.0(4) . 2_574
C21 O6 Cd1 137.8(4) . 2_564
C21 O6 Cd2 85.2(3) . 2_574
Cd1 O6 Cd2 123.83(17) 2_564 2_574
C9 O7 C22 117.4(5) . .
C11 O8 C23 118.7(5) . .
Cd2 OH1 Cd1 107.31(15) . 7_454
Cd2 OH1 Cd1 101.14(15) . .
Cd1 OH1 Cd1 102.51(14) 7_454 .
C28 N1 C24 118.2(5) . .
C28 N1 Cd1 115.9(4) . .
C24 N1 Cd1 125.5(4) . .
C2 C1 C6 118.9(6) . .
C2 C1 C19 120.9(6) . .
C6 C1 C19 120.1(6) . .
C1 C2 C3 120.8(6) . .
C1 C2 H2A 119.6 . .
C3 C2 H2A 119.6 . .
C4 C3 C2 120.6(6) . .
C4 C3 H3A 119.7 . .
C2 C3 H3A 119.7 . .
C3 C4 C5 119.4(6) . .
C3 C4 C22 120.6(6) . .
C5 C4 C22 119.9(6) . .
C4 C5 C6 120.4(7) . .
C4 C5 H5A 119.8 . .
C6 C5 H5A 119.8 . .
C1 C6 C5 119.8(6) . .
C1 C6 H6A 120.1 . .
C5 C6 H6A 120.1 . .
C8 C7 C12 121.3(5) . .
C8 C7 C20 119.6(5) . .
C12 C7 C20 119.0(5) . .
C7 C8 C9 119.3(5) . .
C7 C8 H8A 120.4 . .
C9 C8 H8A 120.4 . .
O7 C9 C10 115.1(5) . .
O7 C9 C8 125.1(6) . .
C10 C9 C8 119.8(6) . .
C11 C10 C9 120.5(6) . .
C11 C10 H10A 119.7 . .
C9 C10 H10A 119.7 . .
C10 C11 O8 115.2(5) . .
C10 C11 C12 120.7(6) . .
O8 C11 C12 124.1(6) . .
C7 C12 C11 118.3(5) . .
C7 C12 H12A 120.8 . .
C11 C12 H12A 120.8 . .
C18 C13 C14 119.9(6) . .
C18 C13 C21 119.9(7) . .
C14 C13 C21 120.1(6) . .
C15 C14 C13 120.0(8) . .
C15 C14 H14A 120.0 . .
C13 C14 H14A 120.0 . .
C14 C15 C16 120.3(8) . .
C14 C15 H15A 119.9 . .
C16 C15 H15A 119.9 . .
C17 C16 C15 119.1(7) . .
C17 C16 C23 120.6(10) . .
C15 C16 C23 120.3(9) . .
C16 C17 C18 121.4(9) . .
C16 C17 H17A 119.3 . .
C18 C17 H17A 119.3 . .
C13 C18 C17 119.2(9) . .
C13 C18 H18A 120.4 . .
C17 C18 H18A 120.4 . .
O1 C19 O2 121.7(6) . .
O1 C19 C1 118.9(6) . .
O2 C19 C1 119.4(6) . .
O1 C19 Cd2 51.2(3) . .
O2 C19 Cd2 70.7(4) . .
C1 C19 Cd2 169.1(5) . .
O3 C20 O4 125.0(5) . .
O3 C20 C7 118.3(5) . .
O4 C20 C7 116.5(5) . .
O3 C20 Cd2 81.0(3) . 4_464
O4 C20 Cd2 47.7(3) . 4_464
C7 C20 Cd2 150.5(4) . 4_464
O5 C21 O6 121.8(5) . .
O5 C21 C13 117.2(6) . .
O6 C21 C13 120.9(6) . .
O5 C21 Cd2 54.9(3) . 2_574
O6 C21 Cd2 67.4(3) . 2_574
C13 C21 Cd2 166.7(4) . 2_574
O7 C22 C4 108.6(5) . .
O7 C22 H22A 110.0 . .
C4 C22 H22A 110.0 . .
O7 C22 H22B 110.0 . .
C4 C22 H22B 110.0 . .
H22A C22 H22B 108.4 . .
O8 C23 C16 106.9(7) . .
O8 C23 H23A 110.3 . .
C16 C23 H23A 110.3 . .
O8 C23 H23B 110.3 . .
C16 C23 H23B 110.3 . .
H23A C23 H23B 108.6 . .
N1 C24 C25 121.7(6) . .
N1 C24 H24A 119.2 . .
C25 C24 H24A 119.2 . .
C24 C25 C26 120.4(6) . .
C24 C25 H25A 119.8 . .
C26 C25 H25A 119.8 . .
C27 C26 C25 116.2(6) . .
C27 C26 C29 122.3(6) . .
C25 C26 C29 121.6(6) . .
C28 C27 C26 120.5(6) . .
C28 C27 H27A 119.8 . .
C26 C27 H27A 119.8 . .
N1 C28 C27 122.9(6) . .
N1 C28 H28A 118.5 . .
C27 C28 H28A 118.5 . .
C29 C29 C26 126.6(8) 5_554 .
C29 C29 H29A 116.7 5_554 .
C26 C29 H29A 116.7 . .

loop_
_geom_bond_atom_site_label_1
_geom_bond_atom_site_label_2
_geom_bond_distance
_geom_bond_site_symmetry_2
Cd1 OH1 2.209(4) 7_454
Cd1 N1 2.285(5) .
Cd1 O2 2.290(5) .
Cd1 O6 2.357(4) 2_544
Cd1 O3 2.400(4) 6_575
Cd1 OH1 2.410(4) .
Cd1 Cd2 3.5509(6) 7_454
Cd1 Cd2 3.5629(6) .
Cd1 Cd1 3.6054(8) 7_454
Cd2 OH1 2.199(4) .
Cd2 O4 2.219(4) 4_434
Cd2 O1 2.238(5) .
Cd2 O5 2.257(4) 2_534
Cd2 O6 2.530(4) 2_534
Cd2 O2 2.664(6) .
Cd2 C21 2.731(6) 2_534
Cd2 C19 2.798(6) .
Cd2 C20 2.866(5) 4_434
Cd2 Cd1 3.5509(6) 7_454
O1 C19 1.251(8) .
O2 C19 1.270(8) .
O3 C20 1.251(7) .
O3 Cd1 2.400(4) 6_576
O4 C20 1.277(7) .
O4 Cd2 2.219(4) 4_464
O5 C21 1.255(8) .
O5 Cd2 2.257(4) 2_574
O6 C21 1.262(8) .
O6 Cd1 2.357(4) 2_564
O6 Cd2 2.530(4) 2_574
O7 C9 1.364(8) .
O7 C22 1.440(8) .
O8 C11 1.380(7) .
O8 C23 1.407(10) .
OH1 Cd1 2.209(4) 7_454
N1 C28 1.331(8) .
N1 C24 1.339(8) .
C1 C2 1.370(9) .
C1 C6 1.382(10) .
C1 C19 1.504(8) .
C2 C3 1.378(9) .
C2 H2A 0.9300 .
C3 C4 1.366(10) .
C3 H3A 0.9300 .
C4 C5 1.367(10) .
C4 C22 1.506(9) .
C5 C6 1.396(11) .
C5 H5A 0.9300 .
C6 H6A 0.9300 .
C7 C8 1.386(8) .
C7 C12 1.392(8) .
C7 C20 1.519(8) .
C8 C9 1.399(8) .
C8 H8A 0.9300 .
C9 C10 1.382(9) .
C10 C11 1.377(9) .
C10 H10A 0.9300 .
C11 C12 1.401(8) .
C12 H12A 0.9300 .
C13 C18 1.369(11) .
C13 C14 1.381(10) .
C13 C21 1.508(8) .
C14 C15 1.380(11) .
C14 H14A 0.9300 .
C15 C16 1.390(14) .
C15 H15A 0.9300 .
C16 C17 1.347(14) .
C16 C23 1.511(10) .
C17 C18 1.400(11) .
C17 H17A 0.9300 .
C18 H18A 0.9300 .
C20 Cd2 2.866(5) 4_464
C21 Cd2 2.731(6) 2_574
C22 H22A 0.9700 .
C22 H22B 0.9700 .
C23 H23A 0.9700 .
C23 H23B 0.9700 .
C24 C25 1.388(8) .
C24 H24A 0.9300 .
C25 C26 1.393(9) .
C25 H25A 0.9300 .
C26 C27 1.389(9) .
C26 C29 1.469(8) .
C27 C28 1.368(9) .
C27 H27A 0.9300 .
C28 H28A 0.9300 .
C29 C29 1.301(13) 5_554
C29 H29A 0.9300 .

loop_
_platon_squeeze_void_nr
_platon_squeeze_void_average_x
_platon_squeeze_void_average_y
_platon_squeeze_void_average_z
_platon_squeeze_void_volume
_platon_squeeze_void_count_electrons
1 0.500 0.324 0.250 238.8 52.7
2 1.000 0.824 0.250 238.8 52.7
3 0.500 0.675 0.750 238.8 52.4
4 1.000 0.175 0.750 238.8 52.4
